data_4035145
loop_
_publ_author_name
'Kaufman, Riley H.'
'Law, Chunyin M.'
'Simanis, Justin A.'
'Woodall, Erica L.'
'Zwick, 3rd, Christian R'
'Wedler, Henry B.'
'Wendelboe, Paul'
'Hamaker, Christopher G.'
'Goodell, John R.'
'Tantillo, Dean J.'
'Mitchell, T. Andrew'

_publ_section_title
;
 Oxidopyrylium-Alkene [5 + 2] Cycloaddition Conjugate Addition Cascade
 (C<sup>3</sup>) Sequences: Scope, Limitation, and Computational
 Investigations.
;
_journal_issue 17
_journal_name_full 'The Journal of organic chemistry'
_journal_page_first 9818
_journal_page_last 9838
_journal_paper_doi 10.1021/acs.joc.8b01322
_journal_volume 83
_journal_year 2018
_chemical_formula_moiety 'C18 H30 O5 Si'
_chemical_formula_sum 'C18 H30 O5 Si'
_chemical_formula_weight 354.51
_chemical_name_common 'Zwick/TAM II-4 f8-13'
_space_group_crystal_system triclinic
_space_group_IT_number 2
_space_group_name_Hall '-P 1'
_space_group_name_H-M_alt 'P -1'
_atom_sites_solution_hydrogens mixed
_cell_angle_alpha 85.311(3)
_cell_angle_beta 81.831(3)
_cell_angle_gamma 67.988(3)
_cell_formula_units_Z 2
_cell_length_a 7.0888(3)
_cell_length_b 8.1527(3)
_cell_length_c 18.2143(8)
_cell_measurement_reflns_used 6911
_cell_measurement_temperature 100.(2)
_cell_measurement_theta_max 26.0951
_cell_measurement_theta_min 2.2603
_cell_volume 965.56(7)
_computing_cell_refinement 'SAINT V8.34A (Bruker AXS Inc., 2013)'
_computing_data_collection 'Bruker Instrument Service v2014.5.0.0'
_computing_data_reduction 'SAINT V8.34A (Bruker AXS Inc., 2013)'
_computing_molecular_graphics 'shelXle (C.B. Huebschle, rev 807)'
_computing_structure_refinement 'SHELXL-2017/1 (Sheldrick, 2017)'
_diffrn_ambient_temperature 100.(2)
_diffrn_detector_area_resol_mean 8.3333
_diffrn_measured_fraction_theta_full 0.997
_diffrn_measured_fraction_theta_max 0.997
_diffrn_measurement_device_type 'Bruker APEX-II CCD'
_diffrn_measurement_method '\f and \w scans'
_diffrn_radiation_monochromator graphite
_diffrn_radiation_probe x-ray
_diffrn_radiation_type MoK\a
_diffrn_radiation_wavelength 0.71073
_diffrn_reflns_av_R_equivalents 0.0406
_diffrn_reflns_av_unetI/netI 0.0252
_diffrn_reflns_limit_h_max 8
_diffrn_reflns_limit_h_min -8
_diffrn_reflns_limit_k_max 10
_diffrn_reflns_limit_k_min -10
_diffrn_reflns_limit_l_max 22
_diffrn_reflns_limit_l_min -22
_diffrn_reflns_number 26472
_diffrn_reflns_theta_full 26.18
_diffrn_reflns_theta_max 26.18
_diffrn_reflns_theta_min 1.13
_exptl_absorpt_coefficient_mu 0.145
_exptl_absorpt_correction_T_max 0.99
_exptl_absorpt_correction_T_min 0.96
_exptl_absorpt_correction_type multi-scan
_exptl_absorpt_process_details 'SADABS V2014/3 (Bruker AXS Inc.)'
_exptl_crystal_colour colourless
_exptl_crystal_density_diffrn 1.219
_exptl_crystal_density_method 'not measured'
_exptl_crystal_description block
_exptl_crystal_F_000 384
_exptl_crystal_size_max 0.175
_exptl_crystal_size_mid 0.107
_exptl_crystal_size_min 0.058
_refine_diff_density_max 0.342
_refine_diff_density_min -0.246
_refine_ls_extinction_method none
_refine_ls_goodness_of_fit_ref 1.089
_refine_ls_hydrogen_treatment mixed
_refine_ls_matrix_type full
_refine_ls_number_parameters 221
_refine_ls_number_reflns 3864
_refine_ls_number_restraints 0
_refine_ls_restrained_S_all 1.089
_refine_ls_R_factor_all 0.0490
_refine_ls_R_factor_gt 0.0383
_refine_ls_shift/su_max 0.000
_refine_ls_shift/su_mean 0.000
_refine_ls_structure_factor_coef Fsqd
_refine_ls_weighting_details 'w=1/[\s^2^(Fo^2^)+(0.0545P)^2^+0.4674P] where P=(Fo^2^+2Fc^2^)/3'
_refine_ls_weighting_scheme calc
_refine_ls_wR_factor_gt 0.1023
_refine_ls_wR_factor_ref 0.1085
_reflns_number_gt 3215
_reflns_number_total 3864
_reflns_threshold_expression 'I > 2\s(I)'
_cod_data_source_file jo8b01322_si_003.cif
_cod_data_source_block 7b
_cod_database_code 4035145

loop_
_space_group_symop_operation_xyz
'x, y, z'
'-x, -y, -z'

loop_
_atom_site_type_symbol
_atom_site_label
_atom_site_fract_x
_atom_site_fract_y
_atom_site_fract_z
_atom_site_U_iso_or_equiv
_atom_site_adp_type
_atom_site_calc_flag
_atom_site_refinement_flags_adp
_atom_site_refinement_flags_posn
_atom_site_occupancy
Si Si1 0.82146(7) 0.16097(6) 0.34293(3) 0.01664(14) Uani d . . 1
O O2 0.71613(18) 0.42658(16) 0.06306(7) 0.0154(3) Uani d . . 1
O O3 0.49749(16) 0.08154(14) 0.21415(6) 0.0120(2) Uani d . . 1
O O4 0.21823(18) -0.01671(16) 0.09172(7) 0.0203(3) Uani d . . 1
O O1 0.77352(17) 0.23358(16) 0.25806(6) 0.0163(3) Uani d . . 1
C C12 0.2907(2) 0.0633(2) 0.12540(9) 0.0138(3) Uani d . . 1
C C14 0.3486(2) 0.3444(2) 0.13521(9) 0.0125(3) Uani d . . 1
H H14 0.285118 0.465867 0.155577 0.015 Uiso calc U R 1
C C6 0.5815(2) 0.3315(2) 0.23251(9) 0.0145(3) Uani d . . 1
H H6A 0.583213 0.445331 0.209526 0.017 Uiso calc U R 1
H H6B 0.472259 0.357953 0.275115 0.017 Uiso calc U R 1
C C11 0.4954(2) -0.0252(2) 0.15527(9) 0.0126(3) Uani d . . 1
C C13 0.1891(2) 0.2591(2) 0.13965(9) 0.0138(3) Uani d . . 1
H H13A 0.108976 0.276356 0.189456 0.017 Uiso calc U R 1
H H13B 0.093406 0.316989 0.102481 0.017 Uiso calc U R 1
C C15 0.5353(2) 0.2292(2) 0.17634(9) 0.0111(3) Uani d . . 1
C C16 0.7056(2) 0.1504(2) 0.11223(9) 0.0118(3) Uani d . . 1
H H16 0.845443 0.125922 0.125989 0.014 Uiso calc U R 1
C C7 0.5514(3) -0.2158(2) 0.18255(10) 0.0168(4) Uani d . . 1
H H7A 0.5121 -0.284776 0.149376 0.02 Uiso calc U R 1
H H7B 0.48473 -0.223979 0.233571 0.02 Uiso calc U R 1
C C9 0.8520(3) -0.1991(2) 0.10773(11) 0.0201(4) Uani d . . 1
H H9A 0.875622 -0.278003 0.066102 0.024 Uiso calc U R 1
H H9B 0.980338 -0.179843 0.111096 0.024 Uiso calc U R 1
C C8 0.7845(3) -0.2802(2) 0.18048(11) 0.0206(4) Uani d . . 1
H H8A 0.822656 -0.237854 0.223475 0.025 Uiso calc U R 1
H H8B 0.846877 -0.411098 0.18046 0.025 Uiso calc U R 1
C C10 0.6747(2) -0.0201(2) 0.09580(9) 0.0136(3) Uani d . . 1
H H10 0.63422 -0.011634 0.044816 0.016 Uiso calc U R 1
C C5 0.6158(3) 0.0892(3) 0.39280(11) 0.0304(5) Uani d . . 1
H H5A 0.648322 0.046702 0.443089 0.046 Uiso calc U R 1
H H5B 0.484561 0.189558 0.395551 0.046 Uiso calc U R 1
H H5C 0.606382 -0.006359 0.366006 0.046 Uiso calc U R 1
C C4 1.0689(3) -0.0300(3) 0.32944(11) 0.0281(4) Uani d . . 1
H H4A 1.109468 -0.081937 0.37788 0.042 Uiso calc U R 1
H H4B 1.05309 -0.119196 0.300472 0.042 Uiso calc U R 1
H H4C 1.174532 0.010482 0.302852 0.042 Uiso calc U R 1
C C1 0.6489(4) 0.5057(3) 0.39814(12) 0.0363(5) Uani d . . 1
H H1A 0.618382 0.548807 0.347723 0.054 Uiso calc U R 1
H H1B 0.536157 0.474208 0.424516 0.054 Uiso calc U R 1
H H1C 0.665031 0.598732 0.424593 0.054 Uiso calc U R 1
C C3 0.8947(4) 0.2754(3) 0.47357(11) 0.0384(5) Uani d . . 1
H H3A 1.021841 0.170776 0.471477 0.058 Uiso calc U R 1
H H3B 0.910514 0.368712 0.499917 0.058 Uiso calc U R 1
H H3C 0.781639 0.244188 0.499839 0.058 Uiso calc U R 1
C C2 1.0233(3) 0.3950(3) 0.35419(12) 0.0328(5) Uani d . . 1
H H2A 1.151551 0.291418 0.351412 0.049 Uiso calc U R 1
H H2B 0.992895 0.439722 0.303924 0.049 Uiso calc U R 1
H H2C 1.037311 0.487539 0.381591 0.049 Uiso calc U R 1
O O5 0.42886(17) 0.35243(15) 0.05784(6) 0.0145(3) Uani d . . 1
C C18 0.6498(2) 0.2900(2) 0.05090(9) 0.0131(3) Uani d . . 1
H H18 0.7113 0.237743 0.001291 0.016 Uiso calc U R 1
C C17 0.8480(3) 0.3420(3) 0.39438(10) 0.0238(4) Uani d . . 1
H H99 0.689(4) 0.497(3) 0.0265(14) 0.043(7) Uiso d . . 1

loop_
_atom_site_aniso_label
_atom_site_aniso_U_11
_atom_site_aniso_U_22
_atom_site_aniso_U_33
_atom_site_aniso_U_12
_atom_site_aniso_U_13
_atom_site_aniso_U_23
Si1 0.0141(2) 0.0205(3) 0.0148(2) -0.00560(19) -0.00345(17) 0.00190(18)
O2 0.0176(6) 0.0129(6) 0.0186(6) -0.0085(5) -0.0058(5) 0.0046(5)
O3 0.0139(6) 0.0087(5) 0.0142(6) -0.0052(4) -0.0017(4) 0.0004(4)
O4 0.0146(6) 0.0224(7) 0.0263(7) -0.0081(5) -0.0016(5) -0.0083(5)
O1 0.0136(6) 0.0219(6) 0.0154(6) -0.0079(5) -0.0045(5) 0.0007(5)
C12 0.0124(8) 0.0157(8) 0.0140(8) -0.0075(7) 0.0035(6) -0.0022(6)
C14 0.0123(8) 0.0107(8) 0.0137(8) -0.0035(6) -0.0018(6) 0.0005(6)
C6 0.0136(8) 0.0130(8) 0.0171(8) -0.0046(7) -0.0039(6) -0.0001(6)
C11 0.0124(8) 0.0109(8) 0.0154(8) -0.0054(6) -0.0001(6) -0.0025(6)
C13 0.0098(7) 0.0136(8) 0.0172(8) -0.0033(6) -0.0020(6) 0.0001(6)
C15 0.0110(7) 0.0085(7) 0.0139(8) -0.0041(6) -0.0024(6) 0.0023(6)
C16 0.0104(7) 0.0097(8) 0.0154(8) -0.0037(6) -0.0022(6) -0.0001(6)
C7 0.0169(8) 0.0102(8) 0.0228(9) -0.0054(7) 0.0001(7) -0.0004(7)
C9 0.0123(8) 0.0106(8) 0.0346(11) -0.0024(7) 0.0016(7) -0.0026(7)
C8 0.0175(9) 0.0103(8) 0.0321(10) -0.0022(7) -0.0055(7) 0.0009(7)
C10 0.0115(8) 0.0111(8) 0.0170(8) -0.0033(6) 0.0003(6) -0.0018(6)
C5 0.0286(11) 0.0413(12) 0.0253(10) -0.0187(10) -0.0060(8) 0.0106(9)
C4 0.0251(10) 0.0258(10) 0.0255(10) -0.0005(8) -0.0056(8) 0.0033(8)
C1 0.0420(13) 0.0306(12) 0.0293(11) -0.0043(10) -0.0029(9) -0.0099(9)
C3 0.0517(14) 0.0475(14) 0.0203(10) -0.0200(12) -0.0133(10) -0.0012(9)
C2 0.0374(12) 0.0395(12) 0.0313(11) -0.0231(10) -0.0082(9) -0.0044(9)
O5 0.0105(6) 0.0179(6) 0.0151(6) -0.0055(5) -0.0030(4) 0.0038(5)
C18 0.0114(8) 0.0126(8) 0.0159(8) -0.0053(6) -0.0014(6) 0.0001(6)
C17 0.0261(10) 0.0285(10) 0.0168(9) -0.0086(8) -0.0053(7) -0.0021(7)

loop_
_atom_type_symbol
_atom_type_description
_atom_type_scat_dispersion_real
_atom_type_scat_dispersion_imag
_atom_type_scat_source
C C 0.0033 0.0016 'International Tables Vol C Tables 4.2.6.8 and 6.1.1.4'
H H 0.0000 0.0000 'International Tables Vol C Tables 4.2.6.8 and 6.1.1.4'
O O 0.0106 0.0060 'International Tables Vol C Tables 4.2.6.8 and 6.1.1.4'
Si Si 0.0817 0.0704 'International Tables Vol C Tables 4.2.6.8 and 6.1.1.4'

loop_
_geom_angle_atom_site_label_1
_geom_angle_atom_site_label_2
_geom_angle_atom_site_label_3
_geom_angle
O1 Si1 C4 103.99(8)
O1 Si1 C5 111.25(8)
C4 Si1 C5 110.81(10)
O1 Si1 C17 109.00(8)
C4 Si1 C17 111.00(9)
C5 Si1 C17 110.60(9)
C18 O2 H99 105.9(17)
C15 O3 C11 104.12(11)
C6 O1 Si1 128.41(10)
O4 C12 C13 123.46(15)
O4 C12 C11 122.32(15)
C13 C12 C11 114.21(13)
O5 C14 C13 107.55(12)
O5 C14 C15 106.06(12)
C13 C14 C15 111.83(13)
O5 C14 H14 110.4
C13 C14 H14 110.4
C15 C14 H14 110.4
O1 C6 C15 110.99(13)
O1 C6 H6A 109.4
C15 C6 H6A 109.4
O1 C6 H6B 109.4
C15 C6 H6B 109.4
H6A C6 H6B 108.0
O3 C11 C7 109.63(13)
O3 C11 C12 107.14(12)
C7 C11 C12 117.29(13)
O3 C11 C10 104.79(12)
C7 C11 C10 106.38(13)
C12 C11 C10 110.93(13)
C12 C13 C14 110.78(13)
C12 C13 H13A 109.5
C14 C13 H13A 109.5
C12 C13 H13B 109.5
C14 C13 H13B 109.5
H13A C13 H13B 108.1
O3 C15 C6 108.28(13)
O3 C15 C16 105.58(12)
C6 C15 C16 116.73(13)
O3 C15 C14 110.01(12)
C6 C15 C14 112.85(13)
C16 C15 C14 103.03(12)
C18 C16 C15 103.15(12)
C18 C16 C10 112.67(13)
C15 C16 C10 103.02(12)
C18 C16 H16 112.4
C15 C16 H16 112.4
C10 C16 H16 112.4
C11 C7 C8 102.76(13)
C11 C7 H7A 111.2
C8 C7 H7A 111.2
C11 C7 H7B 111.2
C8 C7 H7B 111.2
H7A C7 H7B 109.1
C8 C9 C10 106.02(13)
C8 C9 H9A 110.5
C10 C9 H9A 110.5
C8 C9 H9B 110.5
C10 C9 H9B 110.5
H9A C9 H9B 108.7
C9 C8 C7 103.59(14)
C9 C8 H8A 111.0
C7 C8 H8A 111.0
C9 C8 H8B 111.0
C7 C8 H8B 111.0
H8A C8 H8B 109.0
C16 C10 C9 117.44(13)
C16 C10 C11 103.84(12)
C9 C10 C11 104.39(13)
C16 C10 H10 110.2
C9 C10 H10 110.2
C11 C10 H10 110.2
Si1 C5 H5A 109.5
Si1 C5 H5B 109.5
H5A C5 H5B 109.5
Si1 C5 H5C 109.5
H5A C5 H5C 109.5
H5B C5 H5C 109.5
Si1 C4 H4A 109.5
Si1 C4 H4B 109.5
H4A C4 H4B 109.5
Si1 C4 H4C 109.5
H4A C4 H4C 109.5
H4B C4 H4C 109.5
C17 C1 H1A 109.5
C17 C1 H1B 109.5
H1A C1 H1B 109.5
C17 C1 H1C 109.5
H1A C1 H1C 109.5
H1B C1 H1C 109.5
C17 C3 H3A 109.5
C17 C3 H3B 109.5
H3A C3 H3B 109.5
C17 C3 H3C 109.5
H3A C3 H3C 109.5
H3B C3 H3C 109.5
C17 C2 H2A 109.5
C17 C2 H2B 109.5
H2A C2 H2B 109.5
C17 C2 H2C 109.5
H2A C2 H2C 109.5
H2B C2 H2C 109.5
C18 O5 C14 109.55(12)
O2 C18 O5 110.98(12)
O2 C18 C16 109.33(13)
O5 C18 C16 103.80(12)
O2 C18 H18 110.8
O5 C18 H18 110.8
C16 C18 H18 110.8
C1 C17 C3 109.14(17)
C1 C17 C2 108.65(18)
C3 C17 C2 109.18(16)
C1 C17 Si1 110.30(13)
C3 C17 Si1 109.55(14)
C2 C17 Si1 110.00(13)

loop_
_geom_bond_atom_site_label_1
_geom_bond_atom_site_label_2
_geom_bond_distance
Si1 O1 1.6446(12)
Si1 C4 1.858(2)
Si1 C5 1.862(2)
Si1 C17 1.891(2)
O2 C18 1.4043(19)
O2 H99 0.84(3)
O3 C15 1.4315(18)
O3 C11 1.4405(19)
O4 C12 1.214(2)
O1 C6 1.4180(19)
C12 C13 1.512(2)
C12 C11 1.516(2)
C14 O5 1.4487(19)
C14 C13 1.524(2)
C14 C15 1.558(2)
C14 H14 1.0
C6 C15 1.513(2)
C6 H6A 0.99
C6 H6B 0.99
C11 C7 1.512(2)
C11 C10 1.560(2)
C13 H13A 0.99
C13 H13B 0.99
C15 C16 1.541(2)
C16 C18 1.510(2)
C16 C10 1.544(2)
C16 H16 1.0
C7 C8 1.531(2)
C7 H7A 0.99
C7 H7B 0.99
C9 C8 1.529(3)
C9 C10 1.551(2)
C9 H9A 0.99
C9 H9B 0.99
C8 H8A 0.99
C8 H8B 0.99
C10 H10 1.0
C5 H5A 0.98
C5 H5B 0.98
C5 H5C 0.98
C4 H4A 0.98
C4 H4B 0.98
C4 H4C 0.98
C1 C17 1.534(3)
C1 H1A 0.98
C1 H1B 0.98
C1 H1C 0.98
C3 C17 1.535(3)
C3 H3A 0.98
C3 H3B 0.98
C3 H3C 0.98
C2 C17 1.536(3)
C2 H2A 0.98
C2 H2B 0.98
C2 H2C 0.98
O5 C18 1.4439(19)
C18 H18 1.0

loop_
_geom_hbond_atom_site_label_D
_geom_hbond_atom_site_label_H
_geom_hbond_atom_site_label_A
_geom_hbond_site_symmetry_A
_geom_hbond_distance_DH
_geom_hbond_distance_HA
_geom_hbond_distance_DA
_geom_hbond_angle_DHA
O2 H99 O5 2_665 0.84(3) 1.96(3) 2.7854(16) 167.(2)
C18 H18 O4 2_655 1.0 2.44 3.359(2) 152.6
C10 H10 O4 2_655 1.0 2.58 3.406(2) 139.3
C16 H16 O4 1_655 1.0 2.46 3.3449(19) 146.7
C13 H13A O1 1_455 0.99 2.65 3.458(2) 138.4

loop_
_geom_torsion_atom_site_label_1
_geom_torsion_atom_site_label_2
_geom_torsion_atom_site_label_3
_geom_torsion_atom_site_label_4
_geom_torsion
C4 Si1 O1 C6 155.68(14)
C5 Si1 O1 C6 36.36(16)
C17 Si1 O1 C6 -85.86(14)
Si1 O1 C6 C15 -118.06(13)
C15 O3 C11 C7 154.84(12)
C15 O3 C11 C12 -76.89(14)
C15 O3 C11 C10 41.03(14)
O4 C12 C11 O3 -158.10(15)
C13 C12 C11 O3 23.32(18)
O4 C12 C11 C7 -34.4(2)
C13 C12 C11 C7 147.01(14)
O4 C12 C11 C10 88.07(19)
C13 C12 C11 C10 -90.51(16)
O4 C12 C13 C14 -143.33(16)
C11 C12 C13 C14 35.23(19)
O5 C14 C13 C12 72.12(16)
C15 C14 C13 C12 -43.93(18)
C11 O3 C15 C6 -169.10(12)
C11 O3 C15 C16 -43.37(14)
C11 O3 C15 C14 67.16(14)
O1 C6 C15 O3 69.31(16)
O1 C6 C15 C16 -49.58(18)
O1 C6 C15 C14 -168.67(13)
O5 C14 C15 O3 -122.91(13)
C13 C14 C15 O3 -5.95(18)
O5 C14 C15 C6 116.05(14)
C13 C14 C15 C6 -127.00(14)
O5 C14 C15 C16 -10.72(15)
C13 C14 C15 C16 106.24(14)
O3 C15 C16 C18 144.96(12)
C6 C15 C16 C18 -94.71(15)
C14 C15 C16 C18 29.54(15)
O3 C15 C16 C10 27.56(15)
C6 C15 C16 C10 147.89(14)
C14 C15 C16 C10 -87.86(13)
O3 C11 C7 C8 -77.76(16)
C12 C11 C7 C8 159.82(14)
C10 C11 C7 C8 35.03(17)
C10 C9 C8 C7 32.20(17)
C11 C7 C8 C9 -41.43(17)
C18 C16 C10 C9 132.27(15)
C15 C16 C10 C9 -117.26(15)
C18 C16 C10 C11 -113.12(14)
C15 C16 C10 C11 -2.66(15)
C8 C9 C10 C16 103.67(16)
C8 C9 C10 C11 -10.63(17)
O3 C11 C10 C16 -22.70(15)
C7 C11 C10 C16 -138.79(13)
C12 C11 C10 C16 92.60(15)
O3 C11 C10 C9 100.88(14)
C7 C11 C10 C9 -15.21(17)
C12 C11 C10 C9 -143.81(14)
C13 C14 O5 C18 -133.29(13)
C15 C14 O5 C18 -13.49(16)
C14 O5 C18 O2 -84.56(15)
C14 O5 C18 C16 32.77(15)
C15 C16 C18 O2 80.24(15)
C10 C16 C18 O2 -169.37(13)
C15 C16 C18 O5 -38.25(15)
C10 C16 C18 O5 72.14(15)
O1 Si1 C17 C1 60.34(15)
C4 Si1 C17 C1 174.31(14)
C5 Si1 C17 C1 -62.26(16)
O1 Si1 C17 C3 -179.50(13)
C4 Si1 C17 C3 -65.54(16)
C5 Si1 C17 C3 57.89(16)
O1 Si1 C17 C2 -59.49(15)
C4 Si1 C17 C2 54.48(16)
C5 Si1 C17 C2 177.91(13)
